data_1504149
loop_
_publ_author_name
'Goswami, Shyamaprosad'
'Hazra, Anita'
'Chakrabarty, Rinku'
'Fun, Hoong-Kun'

_publ_section_title
;
 Recognition of carboxylate anions and carboxylic acids by selenium-based
 new chromogenic fluorescent sensor: a remarkable fluorescence enhancement
 of hindered carboxylates.
;
_journal_issue 19
_journal_name_full 'Organic letters'
_journal_page_first 4350
_journal_page_last 4353
_journal_paper_doi 10.1021/ol901737s
_journal_volume 11
_journal_year 2009
_chemical_formula_moiety 'C9 H11 N5 O2 Se, C5 H10 O2'
_chemical_formula_sum 'C14 H21 N5 O4 Se'
_chemical_formula_weight 402.32
_chemical_name_systematic
; 
 ? 
;
_space_group_IT_number 2
_symmetry_cell_setting triclinic
_symmetry_space_group_name_Hall '-P 1'
_symmetry_space_group_name_H-M 'P -1'
_atom_sites_solution_hydrogens geom
_atom_sites_solution_primary direct
_atom_sites_solution_secondary difmap
_audit_creation_method SHELXL-97
_cell_angle_alpha 105.530(1)
_cell_angle_beta 94.385(1)
_cell_angle_gamma 97.243(1)
_cell_formula_units_Z 2
_cell_length_a 6.2068(1)
_cell_length_b 10.0735(2)
_cell_length_c 14.6424(2)
_cell_measurement_reflns_used 9990
_cell_measurement_temperature 100.0(1)
_cell_measurement_theta_max 38.98
_cell_measurement_theta_min 3.08
_cell_volume 869.20(3)
_computing_cell_refinement 'SAINT (Bruker, 2005)'
_computing_data_collection 'APEX2 (Bruker, 2005)'
_computing_data_reduction SAINT
_computing_molecular_graphics SHELXTL
_computing_publication_material
;
SHELXTL (Sheldrick, 2008), PLATON (Spek, 2009)
;
_computing_structure_refinement SHELXTL
_computing_structure_solution 'SHELXTL (Sheldrick, 2008)'
_diffrn_ambient_temperature 100.0(1)
_diffrn_measured_fraction_theta_full 0.991
_diffrn_measured_fraction_theta_max 0.991
_diffrn_measurement_device_type
;
Bruker SMART APEXII CCD area-detector diffractometer 
;
_diffrn_measurement_method '\f and \w scans'
_diffrn_radiation_monochromator graphite
_diffrn_radiation_source 'fine-focus sealed tube'
_diffrn_radiation_type MoK\a
_diffrn_radiation_wavelength 0.71073
_diffrn_reflns_av_R_equivalents 0.0223
_diffrn_reflns_av_sigmaI/netI 0.0206
_diffrn_reflns_limit_h_max 9
_diffrn_reflns_limit_h_min -9
_diffrn_reflns_limit_k_max 16
_diffrn_reflns_limit_k_min -16
_diffrn_reflns_limit_l_max 23
_diffrn_reflns_limit_l_min -23
_diffrn_reflns_number 31047
_diffrn_reflns_theta_full 35.00
_diffrn_reflns_theta_max 35.00
_diffrn_reflns_theta_min 1.45
_diffrn_standards_number 0
_exptl_absorpt_coefficient_mu 2.189
_exptl_absorpt_correction_T_max 0.7521
_exptl_absorpt_correction_T_min 0.3520
_exptl_absorpt_correction_type multi-scan
_exptl_absorpt_process_details '(<i>SADABS</i>; Bruker, 2005)'
_exptl_crystal_colour yellow
_exptl_crystal_density_diffrn 1.537
_exptl_crystal_density_method 'not measured'
_exptl_crystal_description block
_exptl_crystal_F_000 412
_exptl_crystal_size_max 0.60
_exptl_crystal_size_mid 0.23
_exptl_crystal_size_min 0.14
_refine_diff_density_max 0.450
_refine_diff_density_min -0.363
_refine_diff_density_rms 0.074
_refine_ls_extinction_method none
_refine_ls_goodness_of_fit_ref 1.076
_refine_ls_hydrogen_treatment mixed
_refine_ls_matrix_type full
_refine_ls_number_parameters 229
_refine_ls_number_reflns 7552
_refine_ls_number_restraints 0
_refine_ls_restrained_S_all 1.076
_refine_ls_R_factor_all 0.0266
_refine_ls_R_factor_gt 0.0217
_refine_ls_shift/su_max <0.001
_refine_ls_shift/su_mean <0.001
_refine_ls_structure_factor_coef Fsqd
_refine_ls_weighting_details 'calc w=1/[\s^2^(Fo^2^)+(0.0296P)^2^+0.1925P] where P=(Fo^2^+2Fc^2^)/3'
_refine_ls_weighting_scheme calc
_refine_ls_wR_factor_gt 0.0572
_refine_ls_wR_factor_ref 0.0596
_reflns_number_gt 6806
_reflns_number_total 7552
_reflns_threshold_expression I>2\s(I)
_cod_data_source_file ol901737s_si_002.cif
_cod_data_source_block fs59_0m
_cod_depositor_comments
;
The following automatic conversions were performed:

'_symmetry_cell_setting' value 'Triclinic' changed to 'triclinic'
according to /home/saulius/struct/CIF-dictionaries/cif_core.dic
dictionary named 'cif_core.dic' version 2.4.2 from 2011-04-26.

Automatic conversion script
Id: cif_fix_values 1715 2011-07-08 13:25:40Z adriana 
;
_cod_database_code 1504149

loop_
_symmetry_equiv_pos_as_xyz
'x, y, z'
'-x, -y, -z'

loop_
_atom_site_label
_atom_site_type_symbol
_atom_site_fract_x
_atom_site_fract_y
_atom_site_fract_z
_atom_site_U_iso_or_equiv
_atom_site_adp_type
_atom_site_occupancy
_atom_site_symmetry_multiplicity
_atom_site_calc_flag
_atom_site_refinement_flags
Se1 Se 0.008412(15) 0.351646(10) -0.111282(6) 0.01753(3) Uani 1 1 d .
O1 O 0.48444(13) 0.02363(8) -0.14585(5) 0.02210(14) Uani 1 1 d .
O2 O 0.95654(13) 0.11797(8) 0.10224(5) 0.02215(13) Uani 1 1 d .
N1 N 0.46983(13) 0.36192(8) 0.08493(5) 0.01630(13) Uani 1 1 d .
N2 N 0.17018(14) 0.41915(8) 0.00385(5) 0.01823(14) Uani 1 1 d .
N3 N 0.16304(14) 0.21150(9) -0.14959(6) 0.01868(14) Uani 1 1 d .
N4 N 0.62003(14) 0.16530(8) 0.00147(5) 0.01646(13) Uani 1 1 d .
N5 N 0.75725(13) 0.29275(8) 0.15836(5) 0.01674(13) Uani 1 1 d .
C1 C 0.31963(15) 0.33751(9) 0.00569(6) 0.01540(14) Uani 1 1 d .
C2 C 0.31380(15) 0.22298(9) -0.07872(6) 0.01554(14) Uani 1 1 d .
C3 C 0.47399(15) 0.12675(9) -0.08133(6) 0.01628(14) Uani 1 1 d .
C4 C 0.61087(15) 0.27457(9) 0.07943(6) 0.01492(14) Uani 1 1 d .
C5 C 0.90963(15) 0.20609(9) 0.17006(6) 0.01577(14) Uani 1 1 d .
C6 C 1.01035(14) 0.23130(9) 0.27276(6) 0.01514(14) Uani 1 1 d .
C7 C 1.15796(18) 0.37345(11) 0.30403(8) 0.02460(18) Uani 1 1 d .
H7A H 1.2703 0.3739 0.2625 0.037 Uiso 1 1 calc R
H7B H 1.2238 0.3901 0.3684 0.037 Uiso 1 1 calc R
H7C H 1.0722 0.4453 0.3008 0.037 Uiso 1 1 calc R
C8 C 0.82879(17) 0.22798(11) 0.33835(7) 0.02157(17) Uani 1 1 d .
H8A H 0.7381 0.1385 0.3180 0.032 Uiso 1 1 calc R
H8B H 0.7416 0.2992 0.3352 0.032 Uiso 1 1 calc R
H8C H 0.8934 0.2442 0.4028 0.032 Uiso 1 1 calc R
C9 C 1.14762(18) 0.11682(11) 0.27649(7) 0.02385(19) Uani 1 1 d .
H9A H 1.2607 0.1191 0.2355 0.036 Uiso 1 1 calc R
H9B H 1.0559 0.0277 0.2556 0.036 Uiso 1 1 calc R
H9C H 1.2126 0.1318 0.3408 0.036 Uiso 1 1 calc R
O3 O 0.71030(13) 0.54367(8) 0.30340(5) 0.02323(14) Uani 1 1 d .
O4 O 0.45183(12) 0.60769(7) 0.21724(5) 0.01807(12) Uani 1 1 d .
C10 C 0.58694(15) 0.62642(9) 0.29509(6) 0.01529(14) Uani 1 1 d .
C11 C 0.57448(15) 0.75681(9) 0.37554(6) 0.01586(14) Uani 1 1 d .
C12 C 0.4276(2) 0.85107(12) 0.34435(8) 0.0278(2) Uani 1 1 d .
H12A H 0.4858 0.8820 0.2934 0.042 Uiso 1 1 calc R
H12B H 0.4216 0.9304 0.3973 0.042 Uiso 1 1 calc R
H12C H 0.2831 0.8002 0.3227 0.042 Uiso 1 1 calc R
C13 C 0.80654(18) 0.83588(12) 0.40879(8) 0.0272(2) Uani 1 1 d .
H13A H 0.8634 0.8671 0.3577 0.041 Uiso 1 1 calc R
H13B H 0.8983 0.7752 0.4272 0.041 Uiso 1 1 calc R
H13C H 0.8035 0.9149 0.4624 0.041 Uiso 1 1 calc R
C14 C 0.4829(2) 0.70678(11) 0.45716(7) 0.0262(2) Uani 1 1 d .
H14A H 0.3373 0.6573 0.4362 0.039 Uiso 1 1 calc R
H14B H 0.4799 0.7857 0.5108 0.039 Uiso 1 1 calc R
H14C H 0.5744 0.6460 0.4755 0.039 Uiso 1 1 calc R
H1O4 H 0.465(3) 0.5372(18) 0.1822(12) 0.031(4) Uiso 1 1 d .
H1N4 H 0.705(3) 0.1153(19) 0.0046(12) 0.036(4) Uiso 1 1 d .
H1N5 H 0.733(3) 0.3613(17) 0.2053(12) 0.029(4) Uiso 1 1 d .

loop_
_atom_site_aniso_label
_atom_site_aniso_U_11
_atom_site_aniso_U_22
_atom_site_aniso_U_33
_atom_site_aniso_U_23
_atom_site_aniso_U_13
_atom_site_aniso_U_12
Se1 0.01845(5) 0.01982(5) 0.01269(4) 0.00299(3) -0.00219(3) 0.00276(3)
O1 0.0246(3) 0.0219(3) 0.0152(3) -0.0030(2) 0.0008(2) 0.0055(3)
O2 0.0242(3) 0.0254(3) 0.0153(3) 0.0000(2) 0.0021(2) 0.0107(3)
N1 0.0197(3) 0.0155(3) 0.0118(3) 0.0011(2) -0.0022(2) 0.0043(3)
N2 0.0212(3) 0.0184(3) 0.0133(3) 0.0019(2) -0.0026(3) 0.0048(3)
N3 0.0200(3) 0.0202(3) 0.0133(3) 0.0016(3) -0.0006(3) 0.0019(3)
N4 0.0202(3) 0.0159(3) 0.0118(3) 0.0006(2) 0.0005(2) 0.0049(3)
N5 0.0206(3) 0.0159(3) 0.0119(3) 0.0004(2) -0.0016(2) 0.0058(3)
C1 0.0188(4) 0.0146(3) 0.0115(3) 0.0022(3) -0.0003(3) 0.0023(3)
C2 0.0185(4) 0.0154(3) 0.0111(3) 0.0017(3) 0.0007(3) 0.0015(3)
C3 0.0187(4) 0.0164(3) 0.0120(3) 0.0016(3) 0.0017(3) 0.0015(3)
C4 0.0186(4) 0.0138(3) 0.0111(3) 0.0018(2) 0.0004(3) 0.0022(3)
C5 0.0161(3) 0.0163(3) 0.0142(3) 0.0027(3) 0.0012(3) 0.0035(3)
C6 0.0155(3) 0.0155(3) 0.0134(3) 0.0023(3) 0.0000(3) 0.0033(3)
C7 0.0232(4) 0.0200(4) 0.0267(5) 0.0052(3) -0.0053(4) -0.0031(3)
C8 0.0202(4) 0.0297(5) 0.0161(4) 0.0077(3) 0.0030(3) 0.0051(4)
C9 0.0262(5) 0.0223(4) 0.0213(4) 0.0013(3) -0.0035(3) 0.0114(4)
O3 0.0283(4) 0.0215(3) 0.0176(3) -0.0003(2) -0.0035(3) 0.0118(3)
O4 0.0214(3) 0.0154(3) 0.0143(3) -0.0001(2) -0.0035(2) 0.0037(2)
C10 0.0170(3) 0.0150(3) 0.0126(3) 0.0020(3) 0.0005(3) 0.0019(3)
C11 0.0178(4) 0.0146(3) 0.0134(3) 0.0010(3) 0.0012(3) 0.0025(3)
C12 0.0375(6) 0.0238(4) 0.0211(4) 0.0005(3) -0.0004(4) 0.0159(4)
C13 0.0222(4) 0.0251(5) 0.0254(5) -0.0043(4) 0.0020(4) -0.0035(4)
C14 0.0364(5) 0.0230(4) 0.0165(4) 0.0021(3) 0.0076(4) -0.0004(4)

loop_
_atom_type_symbol
_atom_type_description
_atom_type_scat_dispersion_real
_atom_type_scat_dispersion_imag
_atom_type_scat_source
C C 0.0033 0.0016 'International Tables Vol C Tables 4.2.6.8 and 6.1.1.4'
H H 0.0000 0.0000 'International Tables Vol C Tables 4.2.6.8 and 6.1.1.4'
N N 0.0061 0.0033 'International Tables Vol C Tables 4.2.6.8 and 6.1.1.4'
O O 0.0106 0.0060 'International Tables Vol C Tables 4.2.6.8 and 6.1.1.4'
Se Se -0.0929 2.2259 'International Tables Vol C Tables 4.2.6.8 and 6.1.1.4'

loop_
_geom_angle_atom_site_label_1
_geom_angle_atom_site_label_2
_geom_angle_atom_site_label_3
_geom_angle
N3 Se1 N2 93.30(3)
C4 N1 C1 115.94(7)
C1 N2 Se1 106.75(6)
C2 N3 Se1 106.71(6)
C4 N4 C3 124.86(7)
C4 N4 H1N4 118.8(13)
C3 N4 H1N4 116.1(13)
C4 N5 C5 126.63(7)
C4 N5 H1N5 111.1(11)
C5 N5 H1N5 121.8(11)
N2 C1 N1 120.82(8)
N2 C1 C2 116.13(8)
N1 C1 C2 123.04(7)
N3 C2 C1 117.11(8)
N3 C2 C3 123.76(8)
C1 C2 C3 119.13(8)
O1 C3 N4 121.37(8)
O1 C3 C2 126.50(8)
N4 C3 C2 112.13(7)
N1 C4 N4 124.81(8)
N1 C4 N5 117.41(7)
N4 C4 N5 117.77(7)
O2 C5 N5 121.58(8)
O2 C5 C6 123.76(8)
N5 C5 C6 114.66(7)
C5 C6 C9 108.65(7)
C5 C6 C7 108.63(8)
C9 C6 C7 109.43(8)
C5 C6 C8 109.97(7)
C9 C6 C8 109.65(8)
C7 C6 C8 110.47(8)
C6 C7 H7A 109.5
C6 C7 H7B 109.5
H7A C7 H7B 109.5
C6 C7 H7C 109.5
H7A C7 H7C 109.5
H7B C7 H7C 109.5
C6 C8 H8A 109.5
C6 C8 H8B 109.5
H8A C8 H8B 109.5
C6 C8 H8C 109.5
H8A C8 H8C 109.5
H8B C8 H8C 109.5
C6 C9 H9A 109.5
C6 C9 H9B 109.5
H9A C9 H9B 109.5
C6 C9 H9C 109.5
H9A C9 H9C 109.5
H9B C9 H9C 109.5
C10 O4 H1O4 107.6(13)
O3 C10 O4 122.53(8)
O3 C10 C11 122.15(8)
O4 C10 C11 115.29(7)
C12 C11 C10 112.22(7)
C12 C11 C13 110.09(9)
C10 C11 C13 108.17(7)
C12 C11 C14 109.91(8)
C10 C11 C14 106.75(7)
C13 C11 C14 109.61(8)
C11 C12 H12A 109.5
C11 C12 H12B 109.5
H12A C12 H12B 109.5
C11 C12 H12C 109.5
H12A C12 H12C 109.5
H12B C12 H12C 109.5
C11 C13 H13A 109.5
C11 C13 H13B 109.5
H13A C13 H13B 109.5
C11 C13 H13C 109.5
H13A C13 H13C 109.5
H13B C13 H13C 109.5
C11 C14 H14A 109.5
C11 C14 H14B 109.5
H14A C14 H14B 109.5
C11 C14 H14C 109.5
H14A C14 H14C 109.5
H14B C14 H14C 109.5

loop_
_geom_bond_atom_site_label_1
_geom_bond_atom_site_label_2
_geom_bond_distance
Se1 N3 1.7969(8)
Se1 N2 1.8077(8)
O1 C3 1.2152(10)
O2 C5 1.2233(10)
N1 C4 1.3092(11)
N1 C1 1.3784(11)
N2 C1 1.3183(11)
N3 C2 1.3137(12)
N4 C4 1.3678(11)
N4 C3 1.3905(12)
N4 H1N4 0.782(18)
N5 C4 1.3707(11)
N5 C5 1.3962(11)
N5 H1N5 0.871(16)
C1 C2 1.4418(12)
C2 C3 1.4693(12)
C5 C6 1.5259(12)
C6 C9 1.5275(12)
C6 C7 1.5341(14)
C6 C8 1.5384(13)
C7 H7A 0.9600
C7 H7B 0.9600
C7 H7C 0.9600
C8 H8A 0.9600
C8 H8B 0.9600
C8 H8C 0.9600
C9 H9A 0.9600
C9 H9B 0.9600
C9 H9C 0.9600
O3 C10 1.2235(10)
O4 C10 1.3180(11)
O4 H1O4 0.775(17)
C10 C11 1.5264(12)
C11 C12 1.5257(13)
C11 C13 1.5303(14)
C11 C14 1.5361(13)
C12 H12A 0.9600
C12 H12B 0.9600
C12 H12C 0.9600
C13 H13A 0.9600
C13 H13B 0.9600
C13 H13C 0.9600
C14 H14A 0.9600
C14 H14B 0.9600
C14 H14C 0.9600

loop_
_geom_torsion_atom_site_label_1
_geom_torsion_atom_site_label_2
_geom_torsion_atom_site_label_3
_geom_torsion_atom_site_label_4
_geom_torsion
N3 Se1 N2 C1 0.06(7)
N2 Se1 N3 C2 0.35(7)
Se1 N2 C1 N1 -179.95(7)
Se1 N2 C1 C2 -0.44(10)
C4 N1 C1 N2 179.89(9)
C4 N1 C1 C2 0.41(13)
Se1 N3 C2 C1 -0.67(10)
Se1 N3 C2 C3 179.46(7)
N2 C1 C2 N3 0.79(13)
N1 C1 C2 N3 -179.71(9)
N2 C1 C2 C3 -179.34(8)
N1 C1 C2 C3 0.17(13)
C4 N4 C3 O1 -175.79(9)
C4 N4 C3 C2 3.70(13)
N3 C2 C3 O1 -2.73(16)
C1 C2 C3 O1 177.41(9)
N3 C2 C3 N4 177.81(9)
C1 C2 C3 N4 -2.06(12)
C1 N1 C4 N4 1.15(14)
C1 N1 C4 N5 -177.59(8)
C3 N4 C4 N1 -3.53(15)
C3 N4 C4 N5 175.21(8)
C5 N5 C4 N1 175.01(9)
C5 N5 C4 N4 -3.82(14)
C4 N5 C5 O2 14.80(15)
C4 N5 C5 C6 -165.42(9)
O2 C5 C6 C9 -8.09(13)
N5 C5 C6 C9 172.13(8)
O2 C5 C6 C7 110.88(10)
N5 C5 C6 C7 -68.90(10)
O2 C5 C6 C8 -128.11(10)
N5 C5 C6 C8 52.11(10)
O3 C10 C11 C12 173.79(10)
O4 C10 C11 C12 -7.84(12)
O3 C10 C11 C13 52.15(12)
O4 C10 C11 C13 -129.48(9)
O3 C10 C11 C14 -65.73(12)
O4 C10 C11 C14 112.64(9)
